data_8100753
loop_
_publ_author_name
'Kobayashi, Keiji'
'Tanifuji, Naoki'
'Mizuguchi, Jin'

_publ_section_title
;
Crystal structure of 11-(3'-oxodihydro[1]benzothiophen-2'-ylidene)-
cyclopenta[1,2-b:4,3-b']di[1]benzothiophene, C~25~H~12~OS~3~, at 93K
;
_journal_issue 4
_journal_name_full 'Zeitschrift f\"ur Kristallographie - New Crystal Structures'
_journal_page_first 521
_journal_page_last 522
_journal_volume 217
_journal_year 2002
_chemical_formula_moiety 'C25 H12 O S3 '
_chemical_formula_structural 'C25 H12 O1 S3 '
_chemical_formula_sum 'C25 H12 O S3'
_chemical_formula_weight 424.55
_space_group_IT_number 2
_symmetry_cell_setting triclinic
_symmetry_Int_Tables_number 2
_symmetry_space_group_name_Hall '-P 1'
_symmetry_space_group_name_H-M 'P -1'
_cell_angle_alpha 95.915(9)
_cell_angle_beta 92.545(10)
_cell_angle_gamma 94.071(10)
_cell_formula_units_Z 2
_cell_length_a 3.8206(5)
_cell_length_b 12.841(1)
_cell_length_c 18.385(2)
_cell_measurement_temperature 93.2
_cell_volume 893.7(2)
_exptl_crystal_density_diffrn 1.577
_cod_original_formula_sum 'C25 H12 O1 S3 '
_cod_database_code 8100753

loop_
_symmetry_equiv_pos_as_xyz
x,y,z
-x,-y,-z

loop_
_atom_site_label
_atom_site_type_symbol
_atom_site_fract_x
_atom_site_fract_y
_atom_site_fract_z
_atom_site_U_iso_or_equiv
_atom_site_adp_type
_atom_site_occupancy
_atom_site_calc_flag
_atom_site_refinement_flags
_atom_site_disorder_assembly
_atom_site_disorder_group
S(1) S 0.2482(2) 0.41337(7) 0.27926(4) 0.0332(3) Uani 1.00 d . . .
S(2) S 0.3610(2) -0.02659(6) 0.29221(4) 0.0314(3) Uani 1.00 d . . .
S(3) S 0.6073(6) 0.3613(2) 0.4293(1) 0.0358(5) Uiso 0.50 d P . .
S(4) S 0.6710(5) 0.1114(2) 0.4373(1) 0.0273(5) Uiso 0.50 d P . .
O(1) O 0.532(1) 0.4056(4) 0.4173(2) 0.033(1) Uiso 0.50 d P . .
O(2) O 0.650(1) 0.0610(4) 0.4236(3) 0.040(1) Uiso 0.50 d P . .
C(1) C -0.0374(8) 0.4868(3) 0.1541(2) 0.035(1) Uani 1.00 d . . .
C(2) C -0.1876(8) 0.4671(3) 0.0842(2) 0.038(1) Uani 1.00 d . . .
C(3) C -0.2496(8) 0.3630(3) 0.0514(2) 0.035(1) Uani 1.00 d . . .
C(4) C -0.1605(8) 0.2798(3) 0.0879(2) 0.034(1) Uani 1.00 d . . .
C(5) C -0.0072(8) 0.2976(3) 0.1588(2) 0.0297(10) Uani 1.00 d . . .
C(6) C 0.0526(8) 0.4034(3) 0.1912(2) 0.0294(10) Uani 1.00 d . . .
C(7) C 0.1149(8) 0.2275(3) 0.2087(2) 0.0289(10) Uani 1.00 d . . .
C(8) C 0.1420(8) 0.1136(2) 0.2116(2) 0.0273(10) Uani 1.00 d . . .
C(9) C 0.3034(7) 0.1019(2) 0.2786(2) 0.0270(10) Uani 1.00 d . . .
C(10) C 0.3827(8) 0.2039(3) 0.3217(2) 0.0292(10) Uani 1.00 d . . .
C(11) C 0.2561(8) 0.2784(2) 0.2734(2) 0.0269(10) Uani 1.00 d . . .
C(12) C 0.0527(8) 0.0144(3) 0.1678(2) 0.0301(10) Uani 1.00 d . . .
C(13) C -0.1160(8) -0.0098(3) 0.0987(2) 0.034(1) Uani 1.00 d . . .
C(14) C -0.1722(8) -0.1139(3) 0.0695(2) 0.038(1) Uani 1.00 d . . .
C(15) C -0.0619(8) -0.1939(3) 0.1087(2) 0.038(1) Uani 1.00 d . . .
C(16) C 0.1023(8) -0.1727(3) 0.1764(2) 0.035(1) Uani 1.00 d . . .
C(17) C 0.1601(8) -0.0681(2) 0.2066(2) 0.0296(10) Uani 1.00 d . . .
C(18) C 0.5369(8) 0.2222(3) 0.3899(2) 0.033(1) Uani 1.00 d . . .
C(19) C 0.676(2) 0.1541(6) 0.4400(4) 0.034(2) Uiso 0.50 d P . .
C(20) C 0.8354(8) 0.2051(3) 0.5105(2) 0.032(1) Uani 1.00 d . . .
C(21) C 0.7999(8) 0.3114(3) 0.5080(2) 0.034(1) Uani 1.00 d . . .
C(22) C 0.615(2) 0.3172(6) 0.4375(4) 0.031(2) Uiso 0.50 d P . .
C(23) C 0.9996(9) 0.1685(3) 0.5707(2) 0.036(1) Uani 1.00 d . . .
C(24) C 1.1180(8) 0.2410(3) 0.6285(2) 0.035(1) Uani 1.00 d . . .
C(25) C 1.0833(8) 0.3478(3) 0.6263(2) 0.035(1) Uani 1.00 d . . .
C(26) C 0.9223(8) 0.3841(3) 0.5661(2) 0.035(1) Uani 1.00 d . . .
H(1) H 0.0033 0.5588 0.1776 0.0407 Uiso 1.00 calc . . .
H(2) H -0.2502 0.5267 0.0567 0.0431 Uiso 1.00 calc . . .
H(3) H -0.3580 0.3491 0.0017 0.0400 Uiso 1.00 calc . . .
H(4) H -0.2068 0.2083 0.0643 0.0399 Uiso 1.00 calc . . .
H(5) H -0.1991 0.0459 0.0709 0.0383 Uiso 1.00 calc . . .
H(6) H -0.2897 -0.1328 0.0218 0.0445 Uiso 1.00 calc . . .
H(7) H -0.1034 -0.2672 0.0871 0.0465 Uiso 1.00 calc . . .
H(8) H 0.1853 -0.2296 0.2043 0.0419 Uiso 1.00 calc . . .
H(9) H 1.0233 0.0926 0.5731 0.0416 Uiso 1.00 calc . . .
H(10) H 1.2370 0.2181 0.6719 0.0362 Uiso 1.00 calc . . .
H(11) H 1.1729 0.3991 0.6676 0.0383 Uiso 1.00 calc . . .
H(12) H 0.8855 0.4590 0.5643 0.0419 Uiso 1.00 calc . . .

loop_
_atom_site_aniso_label
_atom_site_aniso_U_11
_atom_site_aniso_U_22
_atom_site_aniso_U_33
_atom_site_aniso_U_12
_atom_site_aniso_U_13
_atom_site_aniso_U_23
S(1) 0.0314(5) 0.0353(5) 0.0336(5) 0.0046(4) -0.0023(4) 0.0065(4)
S(2) 0.0289(5) 0.0314(5) 0.0342(5) 0.0037(4) -0.0014(4) 0.0051(4)
C(1) 0.034(2) 0.038(2) 0.036(2) 0.007(2) 0.003(2) 0.009(2)
C(2) 0.032(2) 0.042(2) 0.043(2) 0.009(2) 0.004(2) 0.015(2)
C(3) 0.023(2) 0.050(2) 0.031(2) 0.004(2) -0.003(1) 0.004(2)
C(4) 0.030(2) 0.034(2) 0.038(2) 0.003(2) 0.004(2) 0.006(2)
C(5) 0.024(2) 0.034(2) 0.033(2) 0.008(2) 0.005(1) 0.005(2)
C(6) 0.019(2) 0.043(2) 0.029(2) 0.007(2) 0.004(1) 0.009(2)
C(7) 0.017(2) 0.038(2) 0.032(2) 0.002(2) 0.004(1) 0.005(2)
C(8) 0.020(2) 0.032(2) 0.032(2) 0.006(2) 0.004(1) 0.005(2)
C(9) 0.018(2) 0.027(2) 0.037(2) 0.001(1) 0.002(1) 0.004(2)
C(10) 0.016(2) 0.038(2) 0.035(2) 0.005(1) 0.006(1) 0.005(2)
C(11) 0.019(2) 0.027(2) 0.036(2) 0.003(1) 0.002(1) 0.009(2)
C(12) 0.017(2) 0.036(2) 0.038(2) 0.004(2) 0.007(1) 0.004(2)
C(13) 0.024(2) 0.041(2) 0.037(2) 0.001(2) -0.002(2) 0.006(2)
C(14) 0.030(2) 0.047(2) 0.034(2) -0.007(2) -0.001(2) -0.002(2)
C(15) 0.030(2) 0.043(2) 0.037(2) 0.003(2) 0.005(2) -0.007(2)
C(16) 0.030(2) 0.040(2) 0.035(2) 0.005(2) 0.003(2) 0.000(2)
C(17) 0.021(2) 0.034(2) 0.032(2) 0.001(2) 0.002(1) 0.001(2)
C(18) 0.022(2) 0.043(2) 0.034(2) 0.007(2) 0.005(2) 0.003(2)
C(20) 0.024(2) 0.037(2) 0.034(2) -0.002(2) 0.011(2) -0.004(2)
C(21) 0.026(2) 0.045(2) 0.031(2) 0.004(2) 0.005(2) 0.007(2)
C(23) 0.034(2) 0.032(2) 0.043(2) 0.007(2) 0.011(2) 0.009(2)
C(24) 0.026(2) 0.048(2) 0.035(2) 0.007(2) 0.003(2) 0.009(2)
C(25) 0.029(2) 0.037(2) 0.039(2) -0.002(2) 0.002(2) 0.001(2)
C(26) 0.031(2) 0.034(2) 0.042(2) 0.004(2) 0.005(2) 0.009(2)

loop_
_geom_bond_atom_site_label_1
_geom_bond_atom_site_label_2
_geom_bond_distance
_geom_bond_site_symmetry_1
_geom_bond_site_symmetry_2
_geom_bond_publ_flag
S(1) C(6) 1.742(3) . . yes
S(1) C(11) 1.728(3) . . yes
S(2) C(9) 1.723(3) . . yes
S(2) C(17) 1.736(3) . . yes
S(3) O(1) 0.707(4) . . yes
S(3) C(18) 1.852(4) . . yes
S(3) C(21) 1.791(4) . . yes
S(3) C(22) 0.603(7) . . yes
S(4) O(2) 0.668(4) . . yes
S(4) C(18) 1.835(4) . . yes
S(4) C(19) 0.544(7) . . yes
S(4) C(20) 1.770(4) . . yes
O(1) C(22) 1.287(8) . . yes
O(2) C(19) 1.197(8) . . yes
C(1) C(2) 1.375(4) . . yes
C(1) C(6) 1.383(4) . . yes
C(2) C(3) 1.408(4) . . yes
C(3) C(4) 1.373(4) . . yes
C(4) C(5) 1.396(4) . . yes
C(5) C(6) 1.424(4) . . yes
C(5) C(7) 1.435(4) . . yes
C(7) C(8) 1.479(4) . . yes
C(7) C(11) 1.366(4) . . yes
C(8) C(9) 1.379(4) . . yes
C(8) C(12) 1.446(4) . . yes
C(9) C(10) 1.464(4) . . yes
C(10) C(11) 1.463(4) . . yes
C(10) C(18) 1.353(4) . . yes
C(12) C(13) 1.395(4) . . yes
C(12) C(17) 1.410(4) . . yes
C(13) C(14) 1.387(4) . . yes
C(14) C(15) 1.393(4) . . yes
C(15) C(16) 1.362(4) . . yes
C(16) C(17) 1.398(4) . . yes
C(18) C(19) 1.443(8) . . yes
C(18) C(22) 1.431(7) . . yes
C(19) C(20) 1.476(8) . . yes
C(20) C(21) 1.387(4) . . yes
C(20) C(23) 1.388(4) . . yes
C(21) C(22) 1.459(7) . . yes
C(21) C(26) 1.385(4) . . yes
C(23) C(24) 1.377(4) . . yes
C(24) C(25) 1.392(4) . . yes
C(25) C(26) 1.382(4) . . yes
